data_4316187
loop_
_publ_author_name
'Jie Ling'
'Jessica M. Morrison'
'Matthew Ward'
'Kelsey Poinsatte-Jones'
'Peter C. Burns'

_publ_section_title
;
 Syntheses, Structures, and Characterization of Open-Framework Uranyl
 Germanates
;
_journal_name_full 'Inorganic Chemistry'
_journal_page_first 7123
_journal_page_last 7128
_journal_paper_doi 10.1021/ic1010242
_journal_volume 49
_journal_year 2010
_chemical_formula_moiety Ag(UO2)2(HGe2O7)(H2O)
_chemical_formula_sum 'Ag Ge2 O12 U2'
_chemical_formula_weight 921.11
_chemical_melting_point ?
_chemical_name_common 'Silver Uranyl Germanate'
_chemical_name_systematic
; 

 ? 

;
_space_group_IT_number 40
_symmetry_cell_setting orthorhombic
_symmetry_space_group_name_Hall 'A 2 -2a'
_symmetry_space_group_name_H-M 'A m a 2'
_atom_sites_solution_hydrogens none
_atom_sites_solution_primary direct
_atom_sites_solution_secondary difmap
_audit_creation_method SHELXL-97
_cell_angle_alpha 90.00
_cell_angle_beta 90.00
_cell_angle_gamma 90.00
_cell_formula_units_Z 4
_cell_length_a 7.1241(14)
_cell_length_b 10.771(2)
_cell_length_c 14.024(3)
_cell_measurement_reflns_used 2273
_cell_measurement_temperature 273(2)
_cell_measurement_theta_max 33.67
_cell_measurement_theta_min 2.38
_cell_volume 1076.1(4)
_computing_cell_refinement 'SMART SAINT'
_computing_data_collection SMART
_computing_data_reduction SAINT
_computing_molecular_graphics 'SHELXP-97 (Sheldrick, 1997)'
_computing_publication_material 'SHELCIF-97 (Sheldrick, 2000)'
_computing_structure_refinement 'SHELXL-97 (Sheldrick, 1997)'
_computing_structure_solution 'SHELXS-97 (Sheldrick, 1990)'
_diffrn_ambient_temperature 273(2)
_diffrn_detector_area_resol_mean 0
_diffrn_measured_fraction_theta_full 0.998
_diffrn_measured_fraction_theta_max 0.998
_diffrn_measurement_device_type 'Bruker APEX'
_diffrn_measurement_method '0.3 wide w/ exposures'
_diffrn_radiation_monochromator graphite
_diffrn_radiation_source 'fine-focus sealed tube'
_diffrn_radiation_type MoK\a
_diffrn_radiation_wavelength 0.71073
_diffrn_reflns_av_R_equivalents 0.0459
_diffrn_reflns_av_sigmaI/netI 0.0458
_diffrn_reflns_limit_h_max 10
_diffrn_reflns_limit_h_min -11
_diffrn_reflns_limit_k_max 16
_diffrn_reflns_limit_k_min -16
_diffrn_reflns_limit_l_max 21
_diffrn_reflns_limit_l_min -21
_diffrn_reflns_number 7939
_diffrn_reflns_theta_full 33.67
_diffrn_reflns_theta_max 33.67
_diffrn_reflns_theta_min 2.38
_diffrn_standards_decay_% 0
_diffrn_standards_interval_count N/A
_diffrn_standards_interval_time N/A
_diffrn_standards_number N/A
_exptl_absorpt_coefficient_mu 37.358
_exptl_absorpt_correction_T_max 0.550
_exptl_absorpt_correction_T_min 0.451
_exptl_absorpt_correction_type multi-scan
_exptl_absorpt_process_details SADABS
_exptl_crystal_colour yellow
_exptl_crystal_density_diffrn 5.685
_exptl_crystal_density_meas ?
_exptl_crystal_density_method 'not measured'
_exptl_crystal_description needle
_exptl_crystal_F_000 1564
_exptl_crystal_size_max 0.068
_exptl_crystal_size_mid 0.018
_exptl_crystal_size_min 0.016
_refine_diff_density_max 1.443
_refine_diff_density_min -2.427
_refine_diff_density_rms 0.339
_refine_ls_abs_structure_details 'Flack H D (1983), Acta Cryst. A39, 876-881'
_refine_ls_abs_structure_Flack 0.440(8)
_refine_ls_extinction_coef 0.00030(3)
_refine_ls_extinction_expression Fc^*^=kFc[1+0.001xFc^2^\l^3^/sin(2\q)]^-1/4^
_refine_ls_extinction_method SHELXL
_refine_ls_goodness_of_fit_ref 1.033
_refine_ls_hydrogen_treatment none
_refine_ls_matrix_type full
_refine_ls_number_parameters 64
_refine_ls_number_reflns 2273
_refine_ls_number_restraints 1
_refine_ls_restrained_S_all 1.033
_refine_ls_R_factor_all 0.0299
_refine_ls_R_factor_gt 0.0260
_refine_ls_shift/su_max 0.001
_refine_ls_shift/su_mean 0.000
_refine_ls_structure_factor_coef Fsqd
_refine_ls_weighting_details 'calc w=1/[\s^2^(Fo^2^)+(0.0086P)^2^+0.0000P] where P=(Fo^2^+2Fc^2^)/3'
_refine_ls_weighting_scheme calc
_refine_ls_wR_factor_gt 0.0483
_refine_ls_wR_factor_ref 0.0495
_reflns_number_gt 2081
_reflns_number_total 2273
_reflns_threshold_expression >2sigma(I)
_cod_data_source_file ic1010242_si_002_1.cif
_cod_data_source_block test
_cod_depositor_comments
;
The following automatic conversions were performed:
'_symmetry_cell_setting' value 'Orthorhombic' changed to 'orthorhombic'
according to '/home/adriana/struct/CIF-dictionaries/cif_core.dic'
dictionary named 'cif_core.dic' version 2.4.1 from 2010-06-29.

Automatic conversion script
Id: cif_fix_enum 1555 2011-01-17 13:19:09Z saulius 

The following automatic conversions were performed:

'_chemical_melting_point' value 'n/a' was changed to '?' - the value
is undefined or not given.

Automatic conversion script
Id: cif_fix_values 1569 2011-02-09 13:29:24Z adriana 

The following automatic conversions were performed:

'_exptl_crystal_density_meas' value 'n/a' was changed to '?' - the
value is perceived as not measured.

Automatic conversion script
Id: cif_fix_values 3008 2015-01-20 13:52:24Z robertas 
;
_cod_original_cell_volume 1076.2(4)
_cod_database_code 4316187

loop_
_symmetry_equiv_pos_as_xyz
'x, y, z'
'-x, -y, z'
'x+1/2, -y, z'
'-x+1/2, y, z'
'x, y+1/2, z+1/2'
'-x, -y+1/2, z+1/2'
'x+1/2, -y+1/2, z+1/2'
'-x+1/2, y+1/2, z+1/2'

loop_
_atom_site_label
_atom_site_type_symbol
_atom_site_fract_x
_atom_site_fract_y
_atom_site_fract_z
_atom_site_U_iso_or_equiv
_atom_site_adp_type
_atom_site_occupancy
_atom_site_symmetry_multiplicity
_atom_site_calc_flag
_atom_site_refinement_flags
_atom_site_disorder_assembly
_atom_site_disorder_group
U1 U -0.2500 0.70095(4) 0.285851(18) 0.00401(9) Uani 1 2 d S . .
U2 U 0.2500 0.80149(4) 0.19289(2) 0.00455(10) Uani 1 2 d S . .
Ge1 Ge 0.2500 0.61606(13) 0.37384(10) 0.0042(3) Uani 1 2 d S . .
Ge2 Ge 0.2500 1.12194(12) 0.09957(12) 0.0055(2) Uani 1 2 d S . .
Ag1 Ag 0.0000 0.5000 0.08866(8) 0.01949(18) Uani 1 2 d S . .
O1 O -0.2500 0.5795(8) 0.1979(7) 0.0055(16) Uiso 1 2 d S . .
O2 O -0.2500 0.8172(8) 0.3749(8) 0.008(2) Uiso 1 2 d S . .
O3 O 0.0665(8) 0.6732(6) 0.3030(4) 0.0094(13) Uiso 1 1 d . . .
O4 O 0.0695(8) 1.1762(5) 0.1700(4) 0.0056(12) Uiso 1 1 d . . .
O5 O 0.2500 0.4588(8) 0.4004(6) 0.0050(19) Uiso 1 2 d S . .
O6 O 0.2500 0.6817(9) 0.1038(10) 0.013(3) Uiso 1 2 d S . .
O7 O 0.2500 0.9254(8) 0.2769(8) 0.0087(18) Uiso 1 2 d S . .
O8 O 0.2500 0.9595(8) 0.0775(6) 0.009(2) Uiso 1 2 d S . .
O9 O 0.2500 0.6917(5) 0.4860(10) 0.0098(11) Uiso 1 2 d S . .
O10 O 0.2500 0.4467(6) -0.0182(8) 0.0195(16) Uiso 1 2 d S . .

loop_
_atom_site_aniso_label
_atom_site_aniso_U_11
_atom_site_aniso_U_22
_atom_site_aniso_U_33
_atom_site_aniso_U_23
_atom_site_aniso_U_13
_atom_site_aniso_U_12
U1 0.0037(2) 0.0054(2) 0.00298(19) 0.00048(16) 0.000 0.000
U2 0.0047(2) 0.0049(2) 0.00408(19) 0.00014(16) 0.000 0.000
Ge1 0.0042(6) 0.0054(6) 0.0031(6) 0.0006(4) 0.000 0.000
Ge2 0.0060(6) 0.0068(6) 0.0036(5) -0.0015(5) 0.000 0.000
Ag1 0.0111(4) 0.0271(5) 0.0202(4) 0.000 0.000 0.0024(3)

loop_
_atom_type_symbol
_atom_type_description
_atom_type_scat_dispersion_real
_atom_type_scat_dispersion_imag
_atom_type_scat_source
O O 0.0106 0.0060 'International Tables Vol C Tables 4.2.6.8 and 6.1.1.4'
Ge Ge 0.1547 1.8001 'International Tables Vol C Tables 4.2.6.8 and 6.1.1.4'
Ag Ag -0.8971 1.1015 'International Tables Vol C Tables 4.2.6.8 and 6.1.1.4'
U U -9.6767 9.6646 'International Tables Vol C Tables 4.2.6.8 and 6.1.1.4'

loop_
_geom_angle_atom_site_label_1
_geom_angle_atom_site_label_2
_geom_angle_atom_site_label_3
_geom_angle
_geom_angle_site_symmetry_1
_geom_angle_site_symmetry_3
_geom_angle_publ_flag
O2 U1 O1 178.4(5) . . ?
O2 U1 O3 91.03(16) . 4_455 ?
O1 U1 O3 88.70(16) . 4_455 ?
O2 U1 O3 91.03(16) . . ?
O1 U1 O3 88.70(16) . . ?
O3 U1 O3 160.7(3) 4_455 . ?
O2 U1 O5 92.0(4) . 2_565 ?
O1 U1 O5 86.4(3) . 2_565 ?
O3 U1 O5 80.37(15) 4_455 2_565 ?
O3 U1 O5 80.37(15) . 2_565 ?
O2 U1 O4 94.9(3) . 3_475 ?
O1 U1 O4 86.5(3) . 3_475 ?
O3 U1 O4 67.94(18) 4_455 3_475 ?
O3 U1 O4 131.0(2) . 3_475 ?
O5 U1 O4 147.62(13) 2_565 3_475 ?
O2 U1 O4 94.9(3) . 2_575 ?
O1 U1 O4 86.5(3) . 2_575 ?
O3 U1 O4 131.0(2) 4_455 2_575 ?
O3 U1 O4 67.94(18) . 2_575 ?
O5 U1 O4 147.62(13) 2_565 2_575 ?
O4 U1 O4 63.1(2) 3_475 2_575 ?
O2 U1 Ge2 98.8(3) . 2_575 ?
O1 U1 Ge2 82.8(3) . 2_575 ?
O3 U1 Ge2 99.33(15) 4_455 2_575 ?
O3 U1 Ge2 99.33(15) . 2_575 ?
O5 U1 Ge2 169.2(2) 2_565 2_575 ?
O4 U1 Ge2 31.66(12) 3_475 2_575 ?
O4 U1 Ge2 31.66(12) 2_575 2_575 ?
O2 U1 U2 92.24(14) . . ?
O1 U1 U2 88.45(13) . . ?
O3 U1 U2 163.92(15) 4_455 . ?
O3 U1 U2 34.96(15) . . ?
O5 U1 U2 115.227(15) 2_565 . ?
O4 U1 U2 96.08(12) 3_475 . ?
O4 U1 U2 33.03(12) 2_575 . ?
Ge2 U1 U2 64.608(7) 2_575 . ?
O2 U1 U2 92.24(14) . 1_455 ?
O1 U1 U2 88.45(13) . 1_455 ?
O3 U1 U2 34.96(15) 4_455 1_455 ?
O3 U1 U2 163.92(15) . 1_455 ?
O5 U1 U2 115.227(15) 2_565 1_455 ?
O4 U1 U2 33.03(12) 3_475 1_455 ?
O4 U1 U2 96.08(12) 2_575 1_455 ?
Ge2 U1 U2 64.608(7) 2_575 1_455 ?
U2 U1 U2 129.109(15) . 1_455 ?
O7 U2 O6 177.3(5) . . ?
O7 U2 O4 90.79(15) . 2_575 ?
O6 U2 O4 88.75(15) . 2_575 ?
O7 U2 O4 90.79(15) . 3_575 ?
O6 U2 O4 88.75(15) . 3_575 ?
O4 U2 O4 160.0(3) 2_575 3_575 ?
O7 U2 O8 85.0(3) . . ?
O6 U2 O8 92.4(4) . . ?
O4 U2 O8 80.14(14) 2_575 . ?
O4 U2 O8 80.14(14) 3_575 . ?
O7 U2 O3 90.3(3) . 4 ?
O6 U2 O3 91.9(3) . 4 ?
O4 U2 O3 132.2(2) 2_575 4 ?
O4 U2 O3 67.71(17) 3_575 4 ?
O8 U2 O3 147.45(14) . 4 ?
O7 U2 O3 90.3(3) . . ?
O6 U2 O3 91.9(3) . . ?
O4 U2 O3 67.71(17) 2_575 . ?
O4 U2 O3 132.2(2) 3_575 . ?
O8 U2 O3 147.45(14) . . ?
O3 U2 O3 64.5(3) 4 . ?
O7 U2 Ge1 86.8(3) . . ?
O6 U2 Ge1 95.9(4) . . ?
O4 U2 Ge1 99.99(14) 2_575 . ?
O4 U2 Ge1 99.99(14) 3_575 . ?
O8 U2 Ge1 171.8(2) . . ?
O3 U2 Ge1 32.43(14) 4 . ?
O3 U2 Ge1 32.43(14) . . ?
O7 U2 U1 89.27(14) . 1_655 ?
O6 U2 U1 91.88(16) . 1_655 ?
O4 U2 U1 164.53(14) 2_575 1_655 ?
O4 U2 U1 35.43(14) 3_575 1_655 ?
O8 U2 U1 115.257(14) . 1_655 ?
O3 U2 U1 32.33(14) 4 1_655 ?
O3 U2 U1 96.82(14) . 1_655 ?
Ge1 U2 U1 64.564(7) . 1_655 ?
O7 U2 U1 89.27(14) . . ?
O6 U2 U1 91.88(16) . . ?
O4 U2 U1 35.43(14) 2_575 . ?
O4 U2 U1 164.53(14) 3_575 . ?
O8 U2 U1 115.257(14) . . ?
O3 U2 U1 96.82(14) 4 . ?
O3 U2 U1 32.33(14) . . ?
Ge1 U2 U1 64.564(7) . . ?
U1 U2 U1 129.109(14) 1_655 . ?
O5 Ge1 O3 117.7(3) . . ?
O5 Ge1 O3 117.7(3) . 4 ?
O3 Ge1 O3 96.4(4) . 4 ?
O5 Ge1 O9 105.0(4) . . ?
O3 Ge1 O9 110.0(3) . . ?
O3 Ge1 O9 110.0(3) 4 . ?
O5 Ge1 U2 140.6(3) . . ?
O3 Ge1 U2 48.5(2) . . ?
O3 Ge1 U2 48.5(2) 4 . ?
O9 Ge1 U2 114.4(3) . . ?
O4 Ge2 O4 96.5(4) 4 . ?
O4 Ge2 O9 111.9(2) 4 5_554 ?
O4 Ge2 O9 111.9(2) . 5_554 ?
O4 Ge2 O8 115.7(2) 4 . ?
O4 Ge2 O8 115.7(2) . . ?
O9 Ge2 O8 105.2(4) 5_554 . ?
O4 Ge2 U1 48.49(19) 4 2_575 ?
O4 Ge2 U1 48.49(19) . 2_575 ?
O9 Ge2 U1 118.6(3) 5_554 2_575 ?
O8 Ge2 U1 136.2(3) . 2_575 ?
O10 Ag1 O10 102.6(5) 2_565 . ?
O10 Ag1 O1 173.8(2) 2_565 2_565 ?
O10 Ag1 O1 76.8(3) . 2_565 ?
O10 Ag1 O1 76.8(3) 2_565 . ?
O10 Ag1 O1 173.8(2) . . ?
O1 Ag1 O1 104.4(4) 2_565 . ?
U1 O1 Ag1 132.02(18) . 3_465 ?
U1 O1 Ag1 132.02(18) . . ?
Ag1 O1 Ag1 90.9(3) 3_465 . ?
Ge1 O3 U1 147.2(3) . . ?
Ge1 O3 U2 99.0(3) . . ?
U1 O3 U2 112.7(2) . . ?
Ge2 O4 U2 148.2(3) . 2_575 ?
Ge2 O4 U1 99.9(2) . 2_575 ?
U2 O4 U1 111.5(2) 2_575 2_575 ?
Ge1 O5 U1 124.6(4) . 2_565 ?
Ge2 O8 U2 126.4(4) . . ?
Ge2 O9 Ge1 127.3(3) 5_545 . ?
Ag1 O10 Ag1 96.0(4) 3_565 . ?

loop_
_geom_bond_atom_site_label_1
_geom_bond_atom_site_label_2
_geom_bond_distance
_geom_bond_site_symmetry_2
_geom_bond_publ_flag
U1 O2 1.769(11) . ?
U1 O1 1.798(9) . ?
U1 O3 2.287(6) 4_455 ?
U1 O3 2.287(6) . ?
U1 O5 2.354(9) 2_565 ?
U1 O4 2.459(6) 3_475 ?
U1 O4 2.459(6) 2_575 ?
U1 Ge2 3.2348(16) 2_575 ?
U1 U2 3.9447(7) . ?
U1 U2 3.9447(7) 1_455 ?
U2 O7 1.780(10) . ?
U2 O6 1.796(12) . ?
U2 O4 2.312(5) 2_575 ?
U2 O4 2.312(5) 3_575 ?
U2 O8 2.348(9) . ?
U2 O3 2.450(6) 4 ?
U2 O3 2.450(6) . ?
U2 Ge1 3.2295(15) . ?
U2 U1 3.9447(7) 1_655 ?
Ge1 O5 1.735(8) . ?
Ge1 O3 1.754(6) . ?
Ge1 O3 1.754(6) 4 ?
Ge1 O9 1.771(13) . ?
Ge2 O4 1.723(5) 4 ?
Ge2 O4 1.723(5) . ?
Ge2 O9 1.761(13) 5_554 ?
Ge2 O8 1.777(9) . ?
Ge2 U1 3.2348(16) 2_575 ?
Ag1 O10 2.397(8) 2_565 ?
Ag1 O10 2.397(8) . ?
Ag1 O1 2.500(7) 2_565 ?
Ag1 O1 2.500(7) . ?
O1 Ag1 2.500(7) 3_465 ?
O4 U2 2.312(5) 2_575 ?
O4 U1 2.459(6) 2_575 ?
O5 U1 2.354(9) 2_565 ?
O9 Ge2 1.761(13) 5_545 ?
O10 Ag1 2.397(8) 3_565 ?
